data_4130134
loop_
_publ_author_name
'Hang, Xinxin'
'Liu, Bing'
'Zhu, Xiaofei'
'Wang, Shentang'
'Han, Haitao'
'Liao, Wuping'
'Liu, Yunling'
'Hu, Chunhua'

_publ_section_title
;
 Discrete {Ni40} Coordination Cage: A Calixarene-Based Johnson-Type (J17)
 Hexadecahedron.
;
_journal_issue 9
_journal_name_full 'Journal of the American Chemical Society'
_journal_page_first 2969
_journal_page_last 2972
_journal_paper_doi 10.1021/jacs.6b00695
_journal_volume 138
_journal_year 2016
_chemical_formula_sum 'C264 H236 Cl6 Co20 N8 O52 S16'
_chemical_formula_weight 6256.85
_space_group_crystal_system tetragonal
_space_group_IT_number 128
_space_group_name_Hall '-P 4 2n'
_space_group_name_H-M_alt 'P 4/m n c'
_atom_sites_solution_hydrogens mixed
_audit_creation_method SHELXL-2014/7
_cell_angle_alpha 90
_cell_angle_beta 90
_cell_angle_gamma 90
_cell_formula_units_Z 2
_cell_length_a 30.4471(19)
_cell_length_b 30.4471(19)
_cell_length_c 21.8623(14)
_cell_measurement_reflns_used 4646
_cell_measurement_temperature 192(2)
_cell_measurement_theta_max 18.97
_cell_measurement_theta_min 2.21
_cell_volume 20267(2)
_computing_cell_refinement 'Bruker SAINT'
_computing_data_collection 'Bruker APEX2'
_computing_data_reduction 'Bruker SAINT'
_computing_structure_refinement 'SHELXL-2014/7 (Sheldrick, 2014)'
_computing_structure_solution 'SHELXS-97 (Sheldrick 2008)'
_diffrn_ambient_temperature 192(2)
_diffrn_measured_fraction_theta_full 0.999
_diffrn_measured_fraction_theta_max 0.999
_diffrn_measurement_device_type 'Bruker APEX CCD'
_diffrn_measurement_method '\w scans'
_diffrn_radiation_monochromator graphite
_diffrn_radiation_source 'sealed tube'
_diffrn_radiation_type MoK\a
_diffrn_radiation_wavelength 0.71073
_diffrn_reflns_av_R_equivalents 0.2500
_diffrn_reflns_av_unetI/netI 0.0767
_diffrn_reflns_Laue_measured_fraction_full 0.999
_diffrn_reflns_Laue_measured_fraction_max 0.999
_diffrn_reflns_limit_h_max 32
_diffrn_reflns_limit_h_min -32
_diffrn_reflns_limit_k_max 32
_diffrn_reflns_limit_k_min -32
_diffrn_reflns_limit_l_max 22
_diffrn_reflns_limit_l_min -23
_diffrn_reflns_number 164697
_diffrn_reflns_point_group_measured_fraction_full 0.999
_diffrn_reflns_point_group_measured_fraction_max 0.999
_diffrn_reflns_theta_full 21.989
_diffrn_reflns_theta_max 21.989
_diffrn_reflns_theta_min 1.495
_exptl_absorpt_coefficient_mu 0.965
_exptl_absorpt_correction_T_max 0.7447
_exptl_absorpt_correction_T_min 0.6865
_exptl_absorpt_correction_type multi-scan
_exptl_absorpt_process_details SADABS
_exptl_crystal_colour violet
_exptl_crystal_density_diffrn 1.025
_exptl_crystal_description needle
_exptl_crystal_F_000 6380
_exptl_crystal_size_max 0.290
_exptl_crystal_size_mid 0.095
_exptl_crystal_size_min 0.095
_refine_diff_density_max 0.917
_refine_diff_density_min -0.820
_refine_diff_density_rms 0.085
_refine_ls_extinction_method none
_refine_ls_goodness_of_fit_ref 1.064
_refine_ls_hydrogen_treatment constr
_refine_ls_matrix_type full
_refine_ls_number_parameters 485
_refine_ls_number_reflns 6421
_refine_ls_number_restraints 186
_refine_ls_restrained_S_all 1.065
_refine_ls_R_factor_all 0.1101
_refine_ls_R_factor_gt 0.0615
_refine_ls_shift/su_max 0.004
_refine_ls_shift/su_mean 0.000
_refine_ls_structure_factor_coef Fsqd
_refine_ls_weighting_details 'w=1/[\s^2^(Fo^2^)+(0.1143P)^2^] where P=(Fo^2^+2Fc^2^)/3'
_refine_ls_weighting_scheme calc
_refine_ls_wR_factor_gt 0.1864
_refine_ls_wR_factor_ref 0.2141
_reflns_Friedel_coverage 0.000
_reflns_number_gt 3719
_reflns_number_total 6421
_reflns_threshold_expression 'I > 2\s(I)'
_cod_data_source_file ja6b00695_si_002.cif
_cod_data_source_block x59_sq
_cod_original_cell_volume 20267(3)
_cod_database_code 4130134
_shelx_shelxl_version_number 2014/7
_shelx_space_group_comment
;
The symmetry employed for this shelxl refinement is uniquely defined
by the following loop, which should always be used as a source of
symmetry information in preference to the above space-group names.
They are only intended as comments.
;
_shelx_estimated_absorpt_t_min 0.767
_shelx_estimated_absorpt_t_max 0.914

loop_
_space_group_symop_operation_xyz
'x, y, z'
'-x, -y, z'
'-y, x, z'
'y, -x, z'
'-x+1/2, y+1/2, -z+1/2'
'x+1/2, -y+1/2, -z+1/2'
'y+1/2, x+1/2, -z+1/2'
'-y+1/2, -x+1/2, -z+1/2'
'-x, -y, -z'
'x, y, -z'
'y, -x, -z'
'-y, x, -z'
'x-1/2, -y-1/2, z-1/2'
'-x-1/2, y-1/2, z-1/2'
'-y-1/2, -x-1/2, z-1/2'
'y-1/2, x-1/2, z-1/2'

loop_
_atom_site_label
_atom_site_type_symbol
_atom_site_fract_x
_atom_site_fract_y
_atom_site_fract_z
_atom_site_U_iso_or_equiv
_atom_site_adp_type
_atom_site_occupancy
_atom_site_site_symmetry_order
_atom_site_calc_flag
_atom_site_refinement_flags_posn
_atom_site_refinement_flags_adp
_atom_site_refinement_flags_occupancy
_atom_site_disorder_assembly
_atom_site_disorder_group
Co1 Co 0.36818(5) 0.27322(5) 0.5000 0.0315(4) Uani 1 2 d S T P . .
Co2 Co 0.31682(3) 0.32781(3) 0.60509(5) 0.0320(3) Uani 1 1 d . . . . .
Co3 Co 0.26612(5) 0.38275(5) 0.5000 0.0319(4) Uani 1 2 d S T P . .
Co4 Co 0.42727(6) 0.50503(6) 0.0000 0.0497(5) Uani 1 2 d S T P . .
Cl1 Cl 0.34801(9) 0.35699(9) 0.5000 0.0368(7) Uani 1 2 d S T P A .
Cl2 Cl 0.5000 0.5000 0.0743(3) 0.0809(18) Uani 1 4 d S T P . .
S1 S 0.35576(11) 0.18951(10) 0.5000 0.0430(8) Uani 1 2 d S T P A .
S2 S 0.26894(7) 0.28368(7) 0.67713(9) 0.0368(6) Uani 1 1 d . . . . .
S3 S 0.18232(10) 0.37793(10) 0.5000 0.0404(8) Uani 1 2 d S T P A .
O2 O 0.25871(16) 0.33672(16) 0.5645(2) 0.0323(13) Uani 1 1 d . . . . .
O3 O 0.27798(18) 0.42730(17) 0.4339(2) 0.0388(14) Uani 1 1 d . . . . .
O4 O 0.31290(17) 0.38907(17) 0.3592(2) 0.0370(14) Uani 1 1 d . . . . .
O5 O 0.28232(17) 0.58638(17) 0.4345(2) 0.0375(14) Uani 1 1 d . . . . .
O6 O 0.32042(17) 0.62223(16) 0.3602(2) 0.0361(14) Uani 1 1 d . . . . .
O7 O 0.4319(3) 0.4414(3) 0.0000 0.061(3) Uani 1 2 d S T P . .
H7O H 0.4133 0.4184 0.0000 0.091 Uiso 1 2 d R U P . .
O1 O 0.3208(16) 0.2687(16) 0.562(2) 0.032(5) Uani 0.655(9) 1 d . U P A 1
C1 C 0.3109(8) 0.2327(12) 0.5894(14) 0.027(4) Uani 0.655(9) 1 d . U P A 1
C2 C 0.2851(8) 0.2324(9) 0.6433(12) 0.030(5) Uani 0.655(9) 1 d . U P A 1
C3 C 0.2754(5) 0.1933(5) 0.6733(7) 0.049(5) Uani 0.655(9) 1 d . U P A 1
H3 H 0.2583 0.1943 0.7096 0.059 Uiso 0.655(9) 1 calc R U P A 1
C4 C 0.2900(6) 0.1526(4) 0.6518(7) 0.057(4) Uani 0.655(9) 1 d D U P A 1
C5 C 0.3137(5) 0.1528(5) 0.5975(8) 0.052(5) Uani 0.655(9) 1 d . U P A 1
H5 H 0.3232 0.1257 0.5806 0.062 Uiso 0.655(9) 1 calc R U P A 1
C6 C 0.3238(6) 0.1918(7) 0.5671(12) 0.028(5) Uani 0.655(9) 1 d . U P A 1
C7 C 0.2824(5) 0.1111(4) 0.6882(8) 0.100(7) Uani 0.655(9) 1 d D U P A 1
C8 C 0.2666(7) 0.1165(6) 0.7524(8) 0.146(6) Uani 0.655(9) 1 d D U P A 1
H8A H 0.2875 0.1346 0.7754 0.218 Uiso 0.655(9) 1 calc R U P A 1
H8B H 0.2378 0.1308 0.7523 0.218 Uiso 0.655(9) 1 calc R U P A 1
H8C H 0.2641 0.0876 0.7718 0.218 Uiso 0.655(9) 1 calc R U P A 1
C9 C 0.2476(6) 0.0830(7) 0.6586(9) 0.146(6) Uani 0.655(9) 1 d D . P A 1
H9A H 0.2553 0.0777 0.6157 0.218 Uiso 0.655(9) 1 calc R U P A 1
H9B H 0.2455 0.0549 0.6802 0.218 Uiso 0.655(9) 1 calc R U P A 1
H9C H 0.2192 0.0981 0.6607 0.218 Uiso 0.655(9) 1 calc R U P A 1
C10 C 0.3235(5) 0.0824(6) 0.6909(10) 0.146(6) Uani 0.655(9) 1 d D . P A 1
H10A H 0.3349 0.0781 0.6494 0.218 Uiso 0.655(9) 1 calc R U P A 1
H10B H 0.3458 0.0969 0.7160 0.218 Uiso 0.655(9) 1 calc R U P A 1
H10C H 0.3161 0.0539 0.7088 0.218 Uiso 0.655(9) 1 calc R U P A 1
O1' O 0.324(3) 0.269(3) 0.570(4) 0.032(5) Uani 0.345(9) 1 d . U P A 2
C1' C 0.3022(17) 0.232(2) 0.588(3) 0.040(11) Uani 0.345(9) 1 d . U P A 2
C2' C 0.2729(16) 0.232(2) 0.634(2) 0.040(12) Uani 0.345(9) 1 d . U P A 2
C3' C 0.2524(10) 0.1958(11) 0.6516(15) 0.054(9) Uani 0.345(9) 1 d . U P A 2
H3' H 0.2331 0.1974 0.6857 0.065 Uiso 0.345(9) 1 calc R U P A 2
C4' C 0.2575(10) 0.1553(9) 0.6226(14) 0.061(8) Uani 0.345(9) 1 d D U P A 2
C5' C 0.2887(11) 0.1555(11) 0.5775(15) 0.057(9) Uani 0.345(9) 1 d . U P A 2
H5' H 0.2959 0.1283 0.5587 0.068 Uiso 0.345(9) 1 calc R U P A 2
C6' C 0.3096(13) 0.1913(15) 0.558(2) 0.034(10) Uani 0.345(9) 1 d . U P A 2
C7' C 0.2342(10) 0.1125(9) 0.6346(17) 0.091(12) Uani 0.345(9) 1 d D U P A 2
C8' C 0.1893(11) 0.1256(12) 0.658(2) 0.161(13) Uani 0.345(9) 1 d D U P A 2
H8D H 0.1721 0.0992 0.6670 0.242 Uiso 0.345(9) 1 calc R U P A 2
H8E H 0.1926 0.1430 0.6956 0.242 Uiso 0.345(9) 1 calc R U P A 2
H8F H 0.1741 0.1432 0.6271 0.242 Uiso 0.345(9) 1 calc R U P A 2
C9' C 0.2158(14) 0.0939(13) 0.5750(17) 0.161(13) Uani 0.345(9) 1 d D . P A 2
H9D H 0.2007 0.0661 0.5834 0.242 Uiso 0.345(9) 1 calc R U P A 2
H9E H 0.1949 0.1148 0.5572 0.242 Uiso 0.345(9) 1 calc R U P A 2
H9F H 0.2399 0.0887 0.5461 0.242 Uiso 0.345(9) 1 calc R U P A 2
C10' C 0.2673(13) 0.0749(11) 0.629(3) 0.161(13) Uani 0.345(9) 1 d D . P A 2
H10D H 0.2525 0.0469 0.6371 0.242 Uiso 0.345(9) 1 calc R U P A 2
H10E H 0.2800 0.0746 0.5882 0.242 Uiso 0.345(9) 1 calc R U P A 2
H10F H 0.2908 0.0790 0.6595 0.242 Uiso 0.345(9) 1 calc R U P A 2
C11 C 0.2208(3) 0.3270(3) 0.5903(4) 0.036(2) Uani 1 1 d . . . . .
C12 C 0.2181(3) 0.3003(3) 0.6424(4) 0.038(2) Uani 1 1 d . . . . .
C13 C 0.1785(3) 0.2904(3) 0.6684(4) 0.051(3) Uani 1 1 d . . . . .
H13 H 0.1778 0.2726 0.7041 0.061 Uiso 1 1 calc R U . . .
C14 C 0.1388(3) 0.3058(3) 0.6440(5) 0.057(3) Uani 1 1 d . . . . .
C15 C 0.1408(3) 0.3320(3) 0.5930(4) 0.052(3) Uani 1 1 d . . . . .
H15 H 0.1144 0.3435 0.5762 0.062 Uiso 1 1 calc R U . . .
C16 C 0.1811(3) 0.3420(3) 0.5654(4) 0.039(2) Uani 1 1 d . . . . .
C17 C 0.0951(4) 0.2965(5) 0.6749(7) 0.105(5) Uani 1 1 d . . . . .
C18 C 0.0717(4) 0.3380(5) 0.6934(7) 0.142(4) Uani 1 1 d . U . . .
H18A H 0.0429 0.3305 0.7107 0.213 Uiso 1 1 calc R U . . .
H18B H 0.0677 0.3568 0.6575 0.213 Uiso 1 1 calc R U . . .
H18C H 0.0892 0.3536 0.7242 0.213 Uiso 1 1 calc R U . . .
C19 C 0.0638(4) 0.2753(5) 0.6268(7) 0.142(4) Uani 1 1 d . . . . .
H19A H 0.0755 0.2467 0.6142 0.213 Uiso 1 1 calc R U . . .
H19B H 0.0616 0.2946 0.5910 0.213 Uiso 1 1 calc R U . . .
H19C H 0.0346 0.2714 0.6448 0.213 Uiso 1 1 calc R U . . .
C20 C 0.0981(4) 0.2676(5) 0.7306(7) 0.142(4) Uani 1 1 d . . . . .
H20A H 0.1131 0.2836 0.7635 0.213 Uiso 1 1 calc R U . . .
H20B H 0.1146 0.2410 0.7206 0.213 Uiso 1 1 calc R U . . .
H20C H 0.0684 0.2596 0.7440 0.213 Uiso 1 1 calc R U . . .
N1 N 0.3854(3) 0.5075(3) 0.0788(4) 0.058(2) Uani 1 1 d . . . . .
C21 C 0.3619(3) 0.4761(3) 0.0994(5) 0.068(3) Uani 1 1 d . . . . .
H21 H 0.3559 0.4522 0.0728 0.082 Uiso 1 1 calc R U . . .
C22 C 0.3447(4) 0.4745(3) 0.1571(4) 0.064(3) Uani 1 1 d . . . . .
H22 H 0.3264 0.4504 0.1679 0.077 Uiso 1 1 calc R U . . .
C23 C 0.3525(4) 0.5056(3) 0.1990(4) 0.060(3) Uani 1 1 d . . . . .
C24 C 0.3823(4) 0.5382(4) 0.1809(5) 0.094(4) Uani 1 1 d . U . . .
H24 H 0.3931 0.5594 0.2090 0.113 Uiso 1 1 calc R U . . .
C25 C 0.3953(4) 0.5380(4) 0.1206(6) 0.091(4) Uani 1 1 d . U . . .
H25 H 0.4130 0.5619 0.1074 0.109 Uiso 1 1 calc R U . . .
C26 C 0.3348(3) 0.5054(3) 0.2630(4) 0.049(2) Uani 1 1 d . U . . .
C27 C 0.3244(3) 0.4663(3) 0.2930(4) 0.043(2) Uani 1 1 d . U . . .
H27 H 0.3283 0.4392 0.2722 0.052 Uiso 1 1 calc R U . . .
C28 C 0.3087(3) 0.4661(3) 0.3516(4) 0.038(2) Uani 1 1 d . U . . .
C29 C 0.3009(3) 0.5062(3) 0.3799(4) 0.042(2) Uani 1 1 d . U . . .
H29 H 0.2879 0.5067 0.4194 0.050 Uiso 1 1 calc R U . . .
C30 C 0.3116(3) 0.5452(3) 0.3518(4) 0.038(2) Uani 1 1 d . U . . .
C31 C 0.3275(3) 0.5447(3) 0.2943(4) 0.048(2) Uani 1 1 d . U . . .
H31 H 0.3340 0.5718 0.2747 0.058 Uiso 1 1 calc R U . . .
C32 C 0.2993(3) 0.4234(3) 0.3838(4) 0.037(2) Uani 1 1 d . . . . .
C33 C 0.3045(3) 0.5885(3) 0.3853(4) 0.036(2) Uani 1 1 d . . . . .

loop_
_atom_site_aniso_label
_atom_site_aniso_U_11
_atom_site_aniso_U_22
_atom_site_aniso_U_33
_atom_site_aniso_U_23
_atom_site_aniso_U_13
_atom_site_aniso_U_12
Co1 0.0344(10) 0.0400(10) 0.0200(9) 0.000 0.000 -0.0017(7)
Co2 0.0355(7) 0.0351(7) 0.0254(7) 0.0004(5) 0.0003(5) 0.0000(5)
Co3 0.0419(10) 0.0348(10) 0.0191(9) 0.000 0.000 -0.0028(8)
Co4 0.0624(13) 0.0584(12) 0.0283(10) 0.000 0.000 0.0009(10)
Cl1 0.0432(18) 0.0409(18) 0.0263(16) 0.000 0.000 -0.0049(15)
Cl2 0.087(3) 0.087(3) 0.069(4) 0.000 0.000 0.000
S1 0.058(2) 0.044(2) 0.0261(19) 0.000 0.000 0.0062(17)
S2 0.0460(14) 0.0397(13) 0.0245(12) 0.0056(10) 0.0053(10) 0.0013(11)
S3 0.043(2) 0.047(2) 0.031(2) 0.000 0.000 0.0090(16)
O2 0.031(3) 0.044(3) 0.022(3) 0.005(3) 0.004(3) 0.002(3)
O3 0.056(4) 0.036(3) 0.024(4) 0.004(3) 0.003(3) 0.003(3)
O4 0.054(4) 0.030(3) 0.027(3) 0.001(3) 0.006(3) 0.004(3)
O5 0.052(4) 0.038(3) 0.022(4) -0.001(3) 0.010(3) 0.002(3)
O6 0.055(4) 0.031(3) 0.023(3) -0.003(3) 0.005(3) -0.005(3)
O7 0.069(6) 0.072(7) 0.042(6) 0.000 0.000 0.015(5)
O1 0.039(8) 0.035(3) 0.021(12) 0.000(6) 0.004(7) -0.004(4)
C1 0.029(10) 0.037(5) 0.016(7) 0.000(4) -0.007(6) -0.007(6)
C2 0.034(12) 0.036(6) 0.019(7) 0.001(5) -0.005(8) -0.001(7)
C3 0.062(11) 0.043(6) 0.042(8) 0.008(5) 0.018(8) 0.002(7)
C4 0.073(11) 0.036(6) 0.062(9) 0.008(5) 0.030(8) -0.002(6)
C5 0.059(11) 0.039(6) 0.057(9) 0.003(5) 0.024(8) 0.000(6)
C6 0.021(11) 0.033(5) 0.031(8) -0.005(5) -0.004(8) -0.010(6)
C7 0.114(10) 0.080(9) 0.107(10) 0.007(8) 0.009(8) -0.001(8)
C8 0.181(12) 0.103(9) 0.154(12) 0.076(9) 0.070(10) 0.011(9)
C9 0.181(12) 0.103(9) 0.154(12) 0.076(9) 0.070(10) 0.011(9)
C10 0.181(12) 0.103(9) 0.154(12) 0.076(9) 0.070(10) 0.011(9)
O1' 0.039(8) 0.035(3) 0.021(12) 0.000(6) 0.004(7) -0.004(4)
C1' 0.05(2) 0.038(7) 0.031(16) 0.005(8) 0.006(15) -0.009(10)
C2' 0.04(2) 0.047(10) 0.029(18) 0.009(9) 0.001(18) -0.006(11)
C3' 0.062(17) 0.050(10) 0.049(16) 0.009(9) 0.014(14) -0.011(12)
C4' 0.074(18) 0.049(10) 0.061(17) 0.006(9) 0.016(14) -0.012(11)
C5' 0.07(2) 0.043(9) 0.057(17) 0.001(9) 0.013(14) -0.012(10)
C6' 0.04(2) 0.038(7) 0.025(15) 0.005(8) -0.012(14) -0.002(9)
C7' 0.094(14) 0.080(14) 0.099(15) 0.001(9) 0.005(10) -0.002(9)
C8' 0.181(19) 0.111(16) 0.19(2) 0.035(14) 0.037(15) -0.075(14)
C9' 0.181(19) 0.111(16) 0.19(2) 0.035(14) 0.037(15) -0.075(14)
C10' 0.181(19) 0.111(16) 0.19(2) 0.035(14) 0.037(15) -0.075(14)
C11 0.041(6) 0.041(5) 0.027(5) -0.008(4) -0.005(4) -0.001(4)
C12 0.038(5) 0.047(6) 0.028(5) 0.007(4) -0.001(4) -0.002(4)
C13 0.058(7) 0.064(7) 0.032(6) 0.011(5) 0.008(5) -0.006(5)
C14 0.038(6) 0.081(8) 0.052(7) 0.016(6) 0.015(5) -0.005(5)
C15 0.040(6) 0.072(7) 0.044(6) 0.012(5) 0.011(5) -0.005(5)
C16 0.044(6) 0.041(5) 0.032(5) -0.002(4) 0.004(4) 0.001(4)
C17 0.062(8) 0.147(13) 0.106(11) 0.058(10) 0.017(8) 0.008(9)
C18 0.077(6) 0.189(9) 0.161(9) 0.072(7) 0.043(6) -0.007(6)
C19 0.077(6) 0.189(9) 0.161(9) 0.072(7) 0.043(6) -0.007(6)
C20 0.077(6) 0.189(9) 0.161(9) 0.072(7) 0.043(6) -0.007(6)
N1 0.081(6) 0.050(5) 0.043(5) -0.011(4) 0.003(5) 0.002(5)
C21 0.095(9) 0.058(7) 0.052(7) -0.013(6) 0.023(6) -0.038(6)
C22 0.105(9) 0.051(6) 0.036(6) -0.009(5) 0.029(6) -0.021(6)
C23 0.094(8) 0.039(6) 0.047(6) -0.001(5) 0.031(6) -0.011(6)
C24 0.131(8) 0.084(7) 0.068(7) -0.012(6) 0.048(6) -0.019(6)
C25 0.116(8) 0.075(7) 0.082(7) -0.004(6) 0.041(6) -0.015(6)
C26 0.081(7) 0.036(4) 0.030(4) 0.001(3) 0.017(4) -0.005(4)
C27 0.072(6) 0.029(4) 0.029(4) -0.004(3) 0.013(4) -0.002(4)
C28 0.051(5) 0.039(4) 0.023(4) 0.002(3) 0.006(4) -0.002(4)
C29 0.057(6) 0.040(4) 0.029(4) 0.002(3) 0.010(4) 0.000(4)
C30 0.054(5) 0.034(4) 0.026(4) 0.001(3) 0.006(4) 0.000(4)
C31 0.078(7) 0.032(4) 0.034(4) 0.000(3) 0.013(4) -0.005(4)
C32 0.049(6) 0.038(6) 0.022(6) 0.008(4) -0.007(4) -0.002(5)
C33 0.038(5) 0.037(5) 0.033(6) -0.005(4) -0.004(4) 0.003(4)

loop_
_atom_type_symbol
_atom_type_description
_atom_type_scat_dispersion_real
_atom_type_scat_dispersion_imag
_atom_type_scat_source
C C 0.0033 0.0016 'International Tables Vol C Tables 4.2.6.8 and 6.1.1.4'
H H 0.0000 0.0000 'International Tables Vol C Tables 4.2.6.8 and 6.1.1.4'
N N 0.0061 0.0033 'International Tables Vol C Tables 4.2.6.8 and 6.1.1.4'
O O 0.0106 0.0060 'International Tables Vol C Tables 4.2.6.8 and 6.1.1.4'
S S 0.1246 0.1234 'International Tables Vol C Tables 4.2.6.8 and 6.1.1.4'
Cl Cl 0.1484 0.1585 'International Tables Vol C Tables 4.2.6.8 and 6.1.1.4'
Co Co 0.3494 0.9721 'International Tables Vol C Tables 4.2.6.8 and 6.1.1.4'

loop_
_geom_angle_atom_site_label_1
_geom_angle_atom_site_label_2
_geom_angle_atom_site_label_3
_geom_angle
_geom_angle_site_symmetry_1
_geom_angle_site_symmetry_3
O1 Co1 O1 86(2) . 10_556
O1 Co1 O5 91.4(12) . 12_656
O1 Co1 O5 175.2(14) 10_556 12_656
O1 Co1 O5 175.2(14) . 3_655
O1 Co1 O5 91.4(12) 10_556 3_655
O5 Co1 O5 90.8(3) 12_656 3_655
O5 Co1 O1' 174(3) 12_656 10_556
O5 Co1 O1' 85(2) 3_655 10_556
O5 Co1 O1' 85(2) 12_656 .
O5 Co1 O1' 174(3) 3_655 .
O1' Co1 O1' 98(5) 10_556 .
O1 Co1 S1 79.8(14) . .
O1 Co1 S1 79.8(14) 10_556 .
O5 Co1 S1 103.73(17) 12_656 .
O5 Co1 S1 103.73(17) 3_655 .
O1' Co1 S1 81(3) 10_556 .
O1' Co1 S1 81(3) . .
O1 Co1 Cl1 84.1(14) . .
O1 Co1 Cl1 84.1(14) 10_556 .
O5 Co1 Cl1 91.55(16) 12_656 .
O5 Co1 Cl1 91.55(16) 3_655 .
O1' Co1 Cl1 84(3) 10_556 .
O1' Co1 Cl1 84(3) . .
S1 Co1 Cl1 158.03(12) . .
O1' Co2 O2 93(3) . .
O1' Co2 O6 86(3) . 12_656
O2 Co2 O6 175.4(2) . 12_656
O1' Co2 O4 176(3) . 10_556
O2 Co2 O4 89.7(2) . 10_556
O6 Co2 O4 90.7(2) 12_656 10_556
O2 Co2 O1 88.1(12) . .
O6 Co2 O1 91.2(13) 12_656 .
O4 Co2 O1 175.0(11) 10_556 .
O1' Co2 S2 80(3) . .
O2 Co2 S2 80.72(15) . .
O6 Co2 S2 103.67(16) 12_656 .
O4 Co2 S2 102.42(17) 10_556 .
O1 Co2 S2 81.6(12) . .
O1' Co2 Cl1 86(2) . .
O2 Co2 Cl1 83.46(16) . .
O6 Co2 Cl1 91.95(17) 12_656 .
O4 Co2 Cl1 92.68(17) 10_556 .
O1 Co2 Cl1 82.7(12) . .
S2 Co2 Cl1 157.98(9) . .
O2 Co3 O2 89.6(3) . 10_556
O2 Co3 O3 175.8(2) . .
O2 Co3 O3 89.2(2) 10_556 .
O2 Co3 O3 89.2(2) . 10_556
O2 Co3 O3 175.8(2) 10_556 10_556
O3 Co3 O3 91.7(3) . 10_556
O2 Co3 S3 81.22(16) . .
O2 Co3 S3 81.21(16) 10_556 .
O3 Co3 S3 102.57(17) . .
O3 Co3 S3 102.57(17) 10_556 .
O2 Co3 Cl1 84.11(16) . .
O2 Co3 Cl1 84.11(16) 10_556 .
O3 Co3 Cl1 91.78(16) . .
O3 Co3 Cl1 91.77(16) 10_556 .
S3 Co3 Cl1 159.25(11) . .
O7 Co4 O7 163.1(5) . 11_565
O7 Co4 N1 94.5(3) . .
O7 Co4 N1 95.5(3) 11_565 .
O7 Co4 N1 94.5(3) . 10
O7 Co4 N1 95.5(3) 11_565 10
N1 Co4 N1 106.9(5) . 10
O7 Co4 Cl2 83.4(2) . .
O7 Co4 Cl2 83.0(2) 11_565 .
N1 Co4 Cl2 90.3(2) . .
N1 Co4 Cl2 162.7(2) 10 .
Co3 Cl1 Co1 120.99(12) . .
Co3 Cl1 Co2 75.98(7) . 10_556
Co1 Cl1 Co2 75.94(7) . 10_556
Co3 Cl1 Co2 75.98(7) . .
Co1 Cl1 Co2 75.94(7) . .
Co2 Cl1 Co2 120.98(12) 10_556 .
C6 S1 C6 112.7(15) 10_556 .
C6' S1 C6' 84(3) 10_556 .
C6 S1 Co1 92.4(7) 10_556 .
C6 S1 Co1 92.4(7) . .
C6' S1 Co1 94.6(14) 10_556 .
C6' S1 Co1 94.6(14) . .
C2 S2 C12 107.9(9) . .
C12 S2 C2' 94.7(16) . .
C2 S2 Co2 92.7(7) . .
C12 S2 Co2 94.8(3) . .
C2' S2 Co2 95.7(16) . .
C16 S3 C16 105.2(5) . 10_556
C16 S3 Co3 93.2(3) . .
C16 S3 Co3 93.2(3) 10_556 .
C11 O2 Co2 123.7(5) . .
C11 O2 Co3 123.9(5) . .
Co2 O2 Co3 108.0(2) . .
C32 O3 Co3 130.0(5) . .
C32 O4 Co2 128.7(5) . 10_556
C33 O5 Co1 129.8(5) . 11_566
C33 O6 Co2 128.8(5) . 11_566
Co4 O7 Co4 106.9(5) . 3_655
Co4 O7 H7O 136.9 . .
Co4 O7 H7O 116.3 3_655 .
C1 O1 Co1 123(4) . .
C1 O1 Co2 121(4) . .
Co1 O1 Co2 107.3(16) . .
O1 C1 C6 122(4) . .
O1 C1 C2 122(4) . .
C6 C1 C2 116(2) . .
C3 C2 C1 121(2) . .
C3 C2 S2 119.5(16) . .
C1 C2 S2 119(2) . .
C2 C3 C4 122.2(16) . .
C2 C3 H3 118.9 . .
C4 C3 H3 118.9 . .
C5 C4 C3 116.6(12) . .
C5 C4 C7 122.2(14) . .
C3 C4 C7 121.1(13) . .
C4 C5 C6 121.7(15) . .
C4 C5 H5 119.2 . .
C6 C5 H5 119.2 . .
C1 C6 C5 122.2(19) . .
C1 C6 S1 118.8(18) . .
C5 C6 S1 118.9(14) . .
C8 C7 C9 103.8(12) . .
C8 C7 C4 116.9(13) . .
C9 C7 C4 110.9(15) . .
C8 C7 C10 106.9(12) . .
C9 C7 C10 105.6(12) . .
C4 C7 C10 111.9(14) . .
C7 C8 H8A 109.5 . .
C7 C8 H8B 109.5 . .
H8A C8 H8B 109.5 . .
C7 C8 H8C 109.5 . .
H8A C8 H8C 109.5 . .
H8B C8 H8C 109.5 . .
C7 C9 H9A 109.5 . .
C7 C9 H9B 109.5 . .
H9A C9 H9B 109.5 . .
C7 C9 H9C 109.5 . .
H9A C9 H9C 109.5 . .
H9B C9 H9C 109.5 . .
C7 C10 H10A 109.5 . .
C7 C10 H10B 109.5 . .
H10A C10 H10B 109.5 . .
C7 C10 H10C 109.5 . .
H10A C10 H10C 109.5 . .
H10B C10 H10C 109.5 . .
C1' O1' Co2 126(8) . .
C1' O1' Co1 125(9) . .
Co2 O1' Co1 109(3) . .
C2' C1' O1' 122(8) . .
C2' C1' C6' 118(5) . .
O1' C1' C6' 121(8) . .
C3' C2' C1' 121(5) . .
C3' C2' S2 123(4) . .
C1' C2' S2 116(4) . .
C2' C3' C4' 124(4) . .
C2' C3' H3' 118.1 . .
C4' C3' H3' 118.1 . .
C5' C4' C3' 114(3) . .
C5' C4' C7' 117(3) . .
C3' C4' C7' 129(3) . .
C6' C5' C4' 124(3) . .
C6' C5' H5' 117.9 . .
C4' C5' H5' 117.9 . .
C5' C6' C1' 119(4) . .
C5' C6' S1 123(3) . .
C1' C6' S1 117(4) . .
C4' C7' C8' 105(2) . .
C4' C7' C9' 110(3) . .
C8' C7' C9' 93(3) . .
C4' C7' C10' 109(3) . .
C8' C7' C10' 145(3) . .
C9' C7' C10' 84(3) . .
C7' C8' H8D 109.5 . .
C7' C8' H8E 109.5 . .
H8D C8' H8E 109.5 . .
C7' C8' H8F 109.5 . .
H8D C8' H8F 109.5 . .
H8E C8' H8F 109.5 . .
C7' C9' H9D 109.5 . .
C7' C9' H9E 109.5 . .
H9D C9' H9E 109.5 . .
C7' C9' H9F 109.5 . .
H9D C9' H9F 109.5 . .
H9E C9' H9F 109.5 . .
C7' C10' H10D 109.5 . .
C7' C10' H10E 109.5 . .
H10D C10' H10E 109.5 . .
C7' C10' H10F 109.5 . .
H10D C10' H10F 109.5 . .
H10E C10' H10F 109.5 . .
O2 C11 C16 121.0(7) . .
O2 C11 C12 122.0(7) . .
C16 C11 C12 117.0(8) . .
C13 C12 C11 121.2(8) . .
C13 C12 S2 121.5(7) . .
C11 C12 S2 117.1(6) . .
C12 C13 C14 122.0(8) . .
C12 C13 H13 119.0 . .
C14 C13 H13 119.0 . .
C15 C14 C13 117.7(8) . .
C15 C14 C17 120.6(9) . .
C13 C14 C17 121.6(9) . .
C14 C15 C16 121.0(9) . .
C14 C15 H15 119.5 . .
C16 C15 H15 119.5 . .
C11 C16 C15 121.2(8) . .
C11 C16 S3 119.3(6) . .
C15 C16 S3 119.5(7) . .
C20 C17 C18 107.5(13) . .
C20 C17 C14 114.7(10) . .
C18 C17 C14 112.2(11) . .
C20 C17 C19 110.0(12) . .
C18 C17 C19 103.8(11) . .
C14 C17 C19 108.2(11) . .
C17 C18 H18A 109.5 . .
C17 C18 H18B 109.5 . .
H18A C18 H18B 109.5 . .
C17 C18 H18C 109.5 . .
H18A C18 H18C 109.5 . .
H18B C18 H18C 109.5 . .
C17 C19 H19A 109.5 . .
C17 C19 H19B 109.5 . .
H19A C19 H19B 109.5 . .
C17 C19 H19C 109.5 . .
H19A C19 H19C 109.5 . .
H19B C19 H19C 109.5 . .
C17 C20 H20A 109.5 . .
C17 C20 H20B 109.5 . .
H20A C20 H20B 109.5 . .
C17 C20 H20C 109.5 . .
H20A C20 H20C 109.5 . .
H20B C20 H20C 109.5 . .
C21 N1 C25 113.9(9) . .
C21 N1 Co4 126.2(7) . .
C25 N1 Co4 116.1(7) . .
N1 C21 C22 124.6(9) . .
N1 C21 H21 117.7 . .
C22 C21 H21 117.7 . .
C23 C22 C21 122.5(9) . .
C23 C22 H22 118.7 . .
C21 C22 H22 118.7 . .
C22 C23 C24 115.1(9) . .
C22 C23 C26 124.9(9) . .
C24 C23 C26 119.9(9) . .
C25 C24 C23 117.0(11) . .
C25 C24 H24 121.5 . .
C23 C24 H24 121.5 . .
N1 C25 C24 126.3(11) . .
N1 C25 H25 116.9 . .
C24 C25 H25 116.9 . .
C27 C26 C31 117.7(8) . .
C27 C26 C23 121.5(8) . .
C31 C26 C23 120.8(8) . .
C28 C27 C26 121.6(8) . .
C28 C27 H27 119.2 . .
C26 C27 H27 119.2 . .
C27 C28 C29 118.2(7) . .
C27 C28 C32 120.6(8) . .
C29 C28 C32 121.3(7) . .
C30 C29 C28 121.3(8) . .
C30 C29 H29 119.4 . .
C28 C29 H29 119.4 . .
C31 C30 C29 119.6(8) . .
C31 C30 C33 120.6(8) . .
C29 C30 C33 119.8(7) . .
C30 C31 C26 121.6(8) . .
C30 C31 H31 119.2 . .
C26 C31 H31 119.2 . .
O4 C32 O3 128.1(7) . .
O4 C32 C28 117.3(8) . .
O3 C32 C28 114.6(8) . .
O6 C33 O5 128.0(7) . .
O6 C33 C30 116.0(7) . .
O5 C33 C30 116.0(7) . .

loop_
_geom_bond_atom_site_label_1
_geom_bond_atom_site_label_2
_geom_bond_distance
_geom_bond_site_symmetry_2
Co1 O1 1.98(5) .
Co1 O1 1.98(5) 10_556
Co1 O5 2.010(5) 12_656
Co1 O5 2.010(5) 3_655
Co1 O1' 2.04(10) 10_556
Co1 O1' 2.04(10) .
Co1 S1 2.577(4) .
Co1 Cl1 2.623(3) .
Co2 O1' 1.95(11) .
Co2 O2 1.998(5) .
Co2 O6 2.018(5) 12_656
Co2 O4 2.026(5) 10_556
Co2 O1 2.04(6) .
Co2 S2 2.532(2) .
Co2 Cl1 2.6402(18) .
Co3 O2 2.000(5) .
Co3 O2 2.000(5) 10_556
Co3 O3 2.015(5) .
Co3 O3 2.015(5) 10_556
Co3 S3 2.556(3) .
Co3 Cl1 2.614(3) .
Co4 O7 1.942(9) .
Co4 O7 1.967(8) 11_565
Co4 N1 2.145(8) .
Co4 N1 2.145(8) 10
Co4 Cl2 2.750(4) .
Cl1 Co2 2.6401(18) 10_556
S1 C6 1.76(2) 10_556
S1 C6 1.76(2) .
S1 C6' 1.90(5) 10_556
S1 C6' 1.90(5) .
S2 C2 1.80(3) .
S2 C12 1.798(8) .
S2 C2' 1.83(6) .
S3 C16 1.801(8) .
S3 C16 1.801(8) 10_556
O2 C11 1.319(9) .
O3 C32 1.277(9) .
O4 C32 1.247(9) .
O4 Co2 2.026(5) 10_556
O5 C33 1.271(9) .
O5 Co1 2.010(5) 11_566
O6 C33 1.261(9) .
O6 Co2 2.018(5) 11_566
O7 Co4 1.967(8) 3_655
O7 H7O 0.9020 .
O1 C1 1.28(5) .
C1 C6 1.39(3) .
C1 C2 1.42(3) .
C2 C3 1.39(3) .
C3 C4 1.398(19) .
C3 H3 0.9500 .
C4 C5 1.389(19) .
C4 C7 1.510(9) .
C5 C6 1.40(2) .
C5 H5 0.9500 .
C7 C8 1.49(2) .
C7 C9 1.508(10) .
C7 C10 1.527(9) .
C8 H8A 0.9800 .
C8 H8B 0.9800 .
C8 H8C 0.9800 .
C9 H9A 0.9800 .
C9 H9B 0.9800 .
C9 H9C 0.9800 .
C10 H10A 0.9800 .
C10 H10B 0.9800 .
C10 H10C 0.9800 .
O1' C1' 1.39(10) .
C1' C2' 1.35(6) .
C1' C6' 1.41(7) .
C2' C3' 1.32(5) .
C3' C4' 1.39(4) .
C3' H3' 0.9500 .
C4' C5' 1.37(4) .
C4' C7' 1.508(10) .
C5' C6' 1.33(5) .
C5' H5' 0.9500 .
C7' C8' 1.515(10) .
C7' C9' 1.529(10) .
C7' C10' 1.532(10) .
C8' H8D 0.9800 .
C8' H8E 0.9800 .
C8' H8F 0.9800 .
C9' H9D 0.9800 .
C9' H9E 0.9800 .
C9' H9F 0.9800 .
C10' H10D 0.9800 .
C10' H10E 0.9800 .
C10' H10F 0.9800 .
C11 C16 1.401(11) .
C11 C12 1.402(11) .
C12 C13 1.366(11) .
C13 C14 1.401(12) .
C13 H13 0.9500 .
C14 C15 1.373(12) .
C14 C17 1.517(14) .
C15 C16 1.402(11) .
C15 H15 0.9500 .
C17 C20 1.504(17) .
C17 C18 1.506(18) .
C17 C19 1.560(19) .
C18 H18A 0.9800 .
C18 H18B 0.9800 .
C18 H18C 0.9800 .
C19 H19A 0.9800 .
C19 H19B 0.9800 .
C19 H19C 0.9800 .
C20 H20A 0.9800 .
C20 H20B 0.9800 .
C20 H20C 0.9800 .
N1 C21 1.277(11) .
N1 C25 1.338(13) .
C21 C22 1.366(12) .
C21 H21 0.9500 .
C22 C23 1.337(12) .
C22 H22 0.9500 .
C23 C24 1.402(13) .
C23 C26 1.500(12) .
C24 C25 1.375(14) .
C24 H24 0.9500 .
C25 H25 0.9500 .
C26 C27 1.395(11) .
C26 C31 1.396(11) .
C27 C28 1.369(11) .
C27 H27 0.9500 .
C28 C29 1.388(11) .
C28 C32 1.505(11) .
C29 C30 1.376(10) .
C29 H29 0.9500 .
C30 C31 1.346(11) .
C30 C33 1.527(11) .
C31 H31 0.9500 .
